data_1570075
loop_
_publ_author_name
'Jena, Rohan'
'Laha, Subhajit'
'Dwarkanath, Nimish'
'Hazra, Arpan'
'Haldar, Ritesh'
'Balasubramanian, Sundaram'
'Maji, Tapas Kumar'

_publ_section_title
;
 Noncovalent interaction guided selectivity of haloaromatic isomers in a
 flexible porous coordination polymer.
;
_journal_issue 43
_journal_name_full 'Chemical science'
_journal_page_first 12321
_journal_page_last 12330
_journal_paper_doi 10.1039/d3sc03079b
_journal_volume 14
_journal_year 2023
_chemical_formula_sum 'C30 H19 Br N2 O4 Zn'
_chemical_formula_weight 616.75
_space_group_crystal_system monoclinic
_space_group_IT_number 14
_space_group_name_Hall '-P 2ybc'
_space_group_name_H-M_alt 'P 1 21/c 1'
_atom_sites_solution_hydrogens geom
_audit_creation_method SHELXL-2018/3
_audit_update_record
;
2023-05-31 deposited with the CCDC.	2023-10-05 downloaded from the CCDC.
;
_cell_angle_alpha 90
_cell_angle_beta 91.402(3)
_cell_angle_gamma 90
_cell_formula_units_Z 4
_cell_length_a 7.7941(7)
_cell_length_b 19.4730(18)
_cell_length_c 16.6246(12)
_cell_measurement_reflns_used 10478
_cell_measurement_temperature 293(2)
_cell_measurement_theta_max 28.40
_cell_measurement_theta_min 2.23
_cell_volume 2522.4(4)
_computing_structure_refinement 'SHELXL-2018/3 (Sheldrick, 2018)'
_computing_structure_solution 'SHELXT 2018/2 (Sheldrick, 2018)'
_diffrn_ambient_temperature 293(2)
_diffrn_measured_fraction_theta_full 0.980
_diffrn_measured_fraction_theta_max 0.981
_diffrn_measurement_device_type 'Bruker APEX-II CCD'
_diffrn_measurement_method '\f and \w scans'
_diffrn_radiation_type MoK\a
_diffrn_radiation_wavelength 0.71073
_diffrn_reflns_av_R_equivalents 0.1214
_diffrn_reflns_av_unetI/netI 0.0671
_diffrn_reflns_Laue_measured_fraction_full 0.980
_diffrn_reflns_Laue_measured_fraction_max 0.981
_diffrn_reflns_limit_h_max 10
_diffrn_reflns_limit_h_min -10
_diffrn_reflns_limit_k_max 26
_diffrn_reflns_limit_k_min -25
_diffrn_reflns_limit_l_max 22
_diffrn_reflns_limit_l_min -22
_diffrn_reflns_number 53254
_diffrn_reflns_point_group_measured_fraction_full 0.980
_diffrn_reflns_point_group_measured_fraction_max 0.981
_diffrn_reflns_theta_full 25.242
_diffrn_reflns_theta_max 28.401
_diffrn_reflns_theta_min 2.092
_exptl_absorpt_coefficient_mu 2.598
_exptl_crystal_colour 'Pale yellow'
_exptl_crystal_density_diffrn 1.624
_exptl_crystal_description Cuboid
_exptl_crystal_F_000 1240
_exptl_crystal_size_max 0.0614
_exptl_crystal_size_mid 0.0546
_exptl_crystal_size_min 0.0327
_refine_diff_density_max 1.683
_refine_diff_density_min -1.237
_refine_diff_density_rms 0.141
_refine_ls_extinction_method none
_refine_ls_goodness_of_fit_ref 1.039
_refine_ls_hydrogen_treatment constr
_refine_ls_matrix_type full
_refine_ls_number_parameters 343
_refine_ls_number_reflns 6219
_refine_ls_number_restraints 0
_refine_ls_restrained_S_all 1.039
_refine_ls_R_factor_all 0.1259
_refine_ls_R_factor_gt 0.0848
_refine_ls_shift/su_max 0.000
_refine_ls_shift/su_mean 0.000
_refine_ls_structure_factor_coef Fsqd
_refine_ls_weighting_details 'w=1/[\s^2^(Fo^2^)+(0.1265P)^2^+3.8566P] where P=(Fo^2^+2Fc^2^)/3'
_refine_ls_weighting_scheme calc
_refine_ls_wR_factor_gt 0.2115
_refine_ls_wR_factor_ref 0.2387
_reflns_Friedel_coverage 0.000
_reflns_number_gt 4068
_reflns_number_total 6219
_reflns_threshold_expression 'I > 2\s(I)'
_cod_data_source_file d3sc03079b2.cif
_cod_data_source_block BB
_cod_depositor_comments 'Adding full bibliography for 1570070--1570080.cif.'
_cod_original_sg_symbol_H-M 'P 21/c'
_cod_database_code 1570075
_shelx_shelxl_version_number 2018/3
_shelx_space_group_comment
;
The symmetry employed for this shelxl refinement is uniquely defined
by the following loop, which should always be used as a source of
symmetry information in preference to the above space-group names.
They are only intended as comments.
;

loop_
_space_group_symop_operation_xyz
'x, y, z'
'-x, y+1/2, -z+1/2'
'-x, -y, -z'
'x, -y-1/2, z-1/2'

loop_
_atom_site_label
_atom_site_type_symbol
_atom_site_fract_x
_atom_site_fract_y
_atom_site_fract_z
_atom_site_U_iso_or_equiv
_atom_site_adp_type
_atom_site_occupancy
_atom_site_site_symmetry_order
_atom_site_calc_flag
_atom_site_refinement_flags_posn
_atom_site_refinement_flags_adp
_atom_site_refinement_flags_occupancy
_atom_site_disorder_assembly
_atom_site_disorder_group
Zn1 Zn -0.03839(8) 0.40524(3) 0.75220(3) 0.0366(2) Uani 1 1 d . . . . .
Br1 Br 0.60860(16) -0.04005(8) 0.41057(7) 0.1151(5) Uani 1 1 d . . . . .
O3 O 0.7304(5) 0.1277(2) 0.2850(2) 0.0494(10) Uani 1 1 d . . . . .
O1 O -0.0049(5) 0.3216(2) 0.6429(3) 0.0535(10) Uani 1 1 d . . . . .
O2 O 0.1907(5) 0.3690(2) 0.7216(2) 0.0480(9) Uani 1 1 d . . . . .
N2 N 0.0290(6) 0.4968(2) 0.8131(3) 0.0430(10) Uani 1 1 d . . . . .
O4 O 0.9273(5) 0.1560(3) 0.3759(3) 0.0582(12) Uani 1 1 d . . . . .
N1 N -0.1020(6) 0.4785(2) 0.6629(3) 0.0448(11) Uani 1 1 d . . . . .
C21 C 0.5502(6) 0.2480(3) 0.5200(3) 0.0339(10) Uani 1 1 d . . . . .
C16 C 0.3750(6) 0.2312(3) 0.5007(3) 0.0324(10) Uani 1 1 d . . . . .
C18 C 0.4622(7) 0.1668(3) 0.3842(3) 0.0387(11) Uani 1 1 d . . . . .
H18 H 0.433905 0.141228 0.338567 0.046 Uiso 1 1 calc R U . . .
C6 C 0.0057(7) 0.5529(3) 0.7660(4) 0.0437(12) Uani 1 1 d . . . . .
C17 C 0.3352(6) 0.1908(3) 0.4327(3) 0.0366(11) Uani 1 1 d . . . . .
H17 H 0.221245 0.180115 0.420367 0.044 Uiso 1 1 calc R U . . .
C20 C 0.6763(6) 0.2214(3) 0.4687(3) 0.0361(11) Uani 1 1 d . . . . .
H20 H 0.790813 0.231880 0.479773 0.043 Uiso 1 1 calc R U . . .
C24 C 0.6380(6) 0.1813(3) 0.4040(3) 0.0359(11) Uani 1 1 d . . . . .
C14 C 0.2878(6) 0.3001(3) 0.6152(3) 0.0355(10) Uani 1 1 d . . . . .
C22 C 0.5881(6) 0.2890(3) 0.5884(3) 0.0376(11) Uani 1 1 d . . . . .
H22 H 0.701865 0.298469 0.602396 0.045 Uiso 1 1 calc R U . . .
C15 C 0.2470(6) 0.2584(3) 0.5510(3) 0.0345(10) Uani 1 1 d . . . . .
H15 H 0.132475 0.247669 0.540085 0.041 Uiso 1 1 calc R U . . .
C23 C 0.4612(7) 0.3147(3) 0.6339(3) 0.0410(12) Uani 1 1 d . . . . .
H23 H 0.488931 0.342365 0.677906 0.049 Uiso 1 1 calc R U . . .
C5 C -0.0650(7) 0.5423(3) 0.6860(4) 0.0440(12) Uani 1 1 d . . . . .
C13 C 0.1476(7) 0.3312(3) 0.6625(3) 0.0391(11) Uani 1 1 d . . . . .
C25 C 0.7750(6) 0.1540(3) 0.3529(3) 0.0372(11) Uani 1 1 d . . . . .
C7 C 0.0466(9) 0.6192(4) 0.7917(5) 0.0613(17) Uani 1 1 d . . . . .
C11 C 0.1313(11) 0.5700(5) 0.9186(5) 0.075(2) Uani 1 1 d . . . . .
H11 H 0.171757 0.574964 0.971351 0.090 Uiso 1 1 calc R U . . .
C26 C 0.5385(9) -0.0661(4) 0.3055(5) 0.0645(18) Uani 1 1 d . . . . .
C4 C -0.0894(11) 0.6002(4) 0.6341(5) 0.0678(19) Uani 1 1 d . . . . .
C12 C 0.0928(9) 0.5041(4) 0.8871(4) 0.0587(16) Uani 1 1 d . . . . .
H12 H 0.112567 0.465497 0.918883 0.070 Uiso 1 1 calc R U . . .
C8 C 0.0178(11) 0.6756(4) 0.7379(6) 0.081(3) Uani 1 1 d . . . . .
H8 H 0.043240 0.719831 0.755522 0.097 Uiso 1 1 calc R U . . .
C27 C 0.4753(11) -0.0173(4) 0.2532(5) 0.074(2) Uani 1 1 d . . . . .
H27 H 0.470677 0.028497 0.268755 0.089 Uiso 1 1 calc R U . . .
C1 C -0.1697(11) 0.4680(4) 0.5903(4) 0.069(2) Uani 1 1 d . . . . .
H1 H -0.198069 0.423491 0.574626 0.083 Uiso 1 1 calc R U . . .
C31 C 0.5433(12) -0.1349(5) 0.2836(7) 0.090(3) Uani 1 1 d . . . . .
H31 H 0.582726 -0.168250 0.319474 0.108 Uiso 1 1 calc R U . . .
C9 C -0.0442(12) 0.6666(4) 0.6633(6) 0.082(2) Uani 1 1 d . . . . .
H9 H -0.058150 0.704482 0.629601 0.098 Uiso 1 1 calc R U . . .
C10 C 0.1084(10) 0.6262(5) 0.8706(6) 0.077(2) Uani 1 1 d . . . . .
H10 H 0.134354 0.669623 0.890672 0.092 Uiso 1 1 calc R U . . .
C2 C -0.2000(16) 0.5222(6) 0.5363(5) 0.104(3) Uani 1 1 d . . . . .
H2 H -0.247118 0.513702 0.485350 0.125 Uiso 1 1 calc R U . . .
C29 C 0.4249(17) -0.1016(8) 0.1543(8) 0.121(4) Uani 1 1 d . . . . .
H29 H 0.386812 -0.113133 0.102634 0.145 Uiso 1 1 calc R U . . .
C28 C 0.4205(14) -0.0360(7) 0.1798(7) 0.102(3) Uani 1 1 d . . . . .
H28 H 0.377603 -0.002501 0.144836 0.122 Uiso 1 1 calc R U . . .
C3 C -0.1605(16) 0.5859(5) 0.5587(6) 0.106(4) Uani 1 1 d . . . . .
H3 H -0.181155 0.621862 0.522930 0.128 Uiso 1 1 calc R U . . .
C30 C 0.4876(17) -0.1520(7) 0.2069(10) 0.125(5) Uani 1 1 d . . . . .
H30 H 0.491911 -0.197524 0.190012 0.150 Uiso 1 1 calc R U . . .

loop_
_atom_site_aniso_label
_atom_site_aniso_U_11
_atom_site_aniso_U_22
_atom_site_aniso_U_33
_atom_site_aniso_U_23
_atom_site_aniso_U_13
_atom_site_aniso_U_12
Zn1 0.0412(4) 0.0326(3) 0.0364(3) 0.0014(2) 0.0080(2) 0.0000(2)
Br1 0.1123(8) 0.1609(13) 0.0714(6) 0.0047(7) -0.0120(5) -0.0231(8)
O3 0.046(2) 0.068(3) 0.0337(19) -0.0025(19) 0.0050(16) 0.0115(19)
O1 0.037(2) 0.055(3) 0.069(3) -0.011(2) 0.0073(18) 0.0016(18)
O2 0.043(2) 0.058(3) 0.043(2) -0.0148(19) 0.0053(16) 0.0089(18)
N2 0.049(3) 0.041(3) 0.040(2) -0.0035(19) 0.0083(19) 0.001(2)
O4 0.033(2) 0.077(3) 0.065(3) -0.020(2) 0.0058(18) 0.0073(19)
N1 0.058(3) 0.037(2) 0.039(2) 0.0003(19) 0.003(2) 0.003(2)
C21 0.033(3) 0.034(3) 0.034(2) 0.0001(19) -0.0032(19) 0.0000(19)
C16 0.033(2) 0.032(2) 0.032(2) 0.0025(19) -0.0041(18) 0.0040(19)
C18 0.041(3) 0.042(3) 0.034(2) -0.003(2) -0.003(2) -0.002(2)
C6 0.047(3) 0.035(3) 0.049(3) -0.004(2) 0.008(2) 0.000(2)
C17 0.031(2) 0.041(3) 0.038(2) -0.008(2) -0.0059(19) -0.003(2)
C20 0.029(2) 0.042(3) 0.038(2) 0.004(2) -0.0015(19) 0.000(2)
C24 0.036(3) 0.039(3) 0.033(2) 0.005(2) 0.0020(19) 0.005(2)
C14 0.038(3) 0.033(3) 0.035(2) 0.003(2) 0.000(2) 0.002(2)
C22 0.028(2) 0.046(3) 0.038(3) -0.006(2) -0.0062(19) -0.002(2)
C15 0.024(2) 0.040(3) 0.040(2) 0.000(2) -0.0033(18) -0.0010(19)
C23 0.047(3) 0.043(3) 0.033(2) -0.005(2) -0.004(2) 0.002(2)
C5 0.049(3) 0.035(3) 0.049(3) 0.002(2) 0.008(2) 0.006(2)
C13 0.041(3) 0.036(3) 0.040(3) 0.011(2) 0.006(2) 0.007(2)
C25 0.033(3) 0.034(3) 0.045(3) 0.001(2) 0.007(2) 0.0036(19)
C7 0.063(4) 0.042(3) 0.080(5) -0.016(3) 0.008(3) -0.005(3)
C11 0.083(5) 0.090(6) 0.051(4) -0.033(4) -0.004(3) -0.020(4)
C26 0.058(4) 0.065(4) 0.071(5) 0.002(4) 0.006(3) -0.006(3)
C4 0.084(5) 0.041(4) 0.078(5) 0.015(3) 0.000(4) 0.008(3)
C12 0.066(4) 0.062(4) 0.048(3) -0.007(3) -0.004(3) 0.000(3)
C8 0.100(6) 0.028(3) 0.116(7) -0.009(4) 0.016(5) 0.002(3)
C27 0.092(6) 0.049(4) 0.081(5) 0.002(4) 0.002(4) 0.001(4)
C1 0.105(6) 0.057(4) 0.044(3) 0.005(3) -0.015(4) 0.001(4)
C31 0.094(6) 0.054(5) 0.122(8) 0.015(5) 0.022(6) 0.009(4)
C9 0.105(7) 0.043(4) 0.098(7) 0.018(4) 0.001(5) 0.007(4)
C10 0.073(5) 0.063(5) 0.094(6) -0.031(5) 0.002(4) -0.009(4)
C2 0.167(10) 0.091(7) 0.054(5) 0.020(4) -0.037(5) 0.007(7)
C29 0.129(10) 0.138(12) 0.096(8) -0.040(8) 0.007(7) -0.025(8)
C28 0.109(8) 0.109(9) 0.087(7) -0.006(6) -0.010(6) -0.004(6)
C3 0.172(11) 0.065(6) 0.081(6) 0.041(5) -0.023(6) 0.003(6)
C30 0.140(10) 0.090(9) 0.148(12) -0.049(9) 0.049(9) -0.011(8)

loop_
_atom_type_symbol
_atom_type_description
_atom_type_scat_dispersion_real
_atom_type_scat_dispersion_imag
_atom_type_scat_source
C C 0.0033 0.0016 'International Tables Vol C Tables 4.2.6.8 and 6.1.1.4'
H H 0.0000 0.0000 'International Tables Vol C Tables 4.2.6.8 and 6.1.1.4'
Br Br -0.2901 2.4595 'International Tables Vol C Tables 4.2.6.8 and 6.1.1.4'
N N 0.0061 0.0033 'International Tables Vol C Tables 4.2.6.8 and 6.1.1.4'
O O 0.0106 0.0060 'International Tables Vol C Tables 4.2.6.8 and 6.1.1.4'
Zn Zn 0.2839 1.4301 'International Tables Vol C Tables 4.2.6.8 and 6.1.1.4'

loop_
_geom_angle_atom_site_label_1
_geom_angle_atom_site_label_2
_geom_angle_atom_site_label_3
_geom_angle
_geom_angle_site_symmetry_1
_geom_angle_site_symmetry_3
_geom_angle_publ_flag
O2 Zn1 O3 140.6(2) . 4_466 ?
O2 Zn1 N1 104.81(18) . . ?
O3 Zn1 N1 102.19(19) 4_466 . ?
O2 Zn1 N2 101.94(18) . . ?
O3 Zn1 N2 110.80(18) 4_466 . ?
N1 Zn1 N2 79.50(19) . . ?
O2 Zn1 O4 99.34(16) . 4_466 ?
O3 Zn1 O4 59.11(15) 4_466 4_466 ?
N1 Zn1 O4 155.60(17) . 4_466 ?
N2 Zn1 O4 92.29(18) . 4_466 ?
O2 Zn1 O1 57.75(15) . . ?
O3 Zn1 O1 95.82(16) 4_466 . ?
N1 Zn1 O1 87.47(17) . . ?
N2 Zn1 O1 152.22(16) . . ?
O4 Zn1 O1 108.68(17) 4_466 . ?
O2 Zn1 C25 122.78(18) . 4_466 ?
O3 Zn1 C25 30.12(16) 4_466 4_466 ?
N1 Zn1 C25 130.29(18) . 4_466 ?
N2 Zn1 C25 102.02(17) . 4_466 ?
O4 Zn1 C25 29.02(15) 4_466 4_466 ?
O1 Zn1 C25 105.10(16) . 4_466 ?
O2 Zn1 C13 29.23(17) . . ?
O3 Zn1 C13 120.42(18) 4_466 . ?
N1 Zn1 C13 95.65(17) . . ?
N2 Zn1 C13 128.29(18) . . ?
O4 Zn1 C13 107.27(16) 4_466 . ?
O1 Zn1 C13 28.57(15) . . ?
C25 Zn1 C13 118.31(17) 4_466 . ?
C25 O3 Zn1 98.1(3) . 4_665 ?
C13 O1 Zn1 79.9(3) . . ?
C13 O2 Zn1 100.4(3) . . ?
C12 N2 C6 119.5(6) . . ?
C12 N2 Zn1 128.4(5) . . ?
C6 N2 Zn1 112.1(4) . . ?
C25 O4 Zn1 81.1(3) . 4_665 ?
C1 N1 C5 119.2(6) . . ?
C1 N1 Zn1 128.3(5) . . ?
C5 N1 Zn1 112.6(4) . . ?
C22 C21 C20 123.9(4) . . ?
C22 C21 C16 119.2(4) . . ?
C20 C21 C16 116.9(5) . . ?
C17 C16 C15 122.5(4) . . ?
C17 C16 C21 119.9(4) . . ?
C15 C16 C21 117.5(4) . . ?
C17 C18 C24 119.9(5) . . ?
N2 C6 C7 123.0(6) . . ?
N2 C6 C5 117.4(5) . . ?
C7 C6 C5 119.6(6) . . ?
C18 C17 C16 120.9(5) . . ?
C24 C20 C21 123.1(4) . . ?
C20 C24 C18 119.2(4) . . ?
C20 C24 C25 121.0(5) . . ?
C18 C24 C25 119.9(5) . . ?
C15 C14 C23 119.6(5) . . ?
C15 C14 C13 119.5(5) . . ?
C23 C14 C13 120.9(5) . . ?
C23 C22 C21 121.1(5) . . ?
C14 C15 C16 121.7(4) . . ?
C22 C23 C14 120.8(5) . . ?
N1 C5 C4 122.6(6) . . ?
N1 C5 C6 118.4(5) . . ?
C4 C5 C6 119.1(6) . . ?
O1 C13 O2 121.8(5) . . ?
O1 C13 C14 120.7(5) . . ?
O2 C13 C14 117.5(5) . . ?
O1 C13 Zn1 71.6(3) . . ?
O2 C13 Zn1 50.3(2) . . ?
C14 C13 Zn1 166.5(4) . . ?
O4 C25 O3 121.6(5) . . ?
O4 C25 C24 120.7(5) . . ?
O3 C25 C24 117.8(4) . . ?
O4 C25 Zn1 69.9(3) . 4_665 ?
O3 C25 Zn1 51.7(2) . 4_665 ?
C24 C25 Zn1 168.8(4) . 4_665 ?
C10 C7 C6 116.8(7) . . ?
C10 C7 C8 124.0(7) . . ?
C6 C7 C8 119.2(7) . . ?
C10 C11 C12 119.2(7) . . ?
C27 C26 C31 120.8(9) . . ?
C27 C26 Br1 119.5(7) . . ?
C31 C26 Br1 119.6(7) . . ?
C3 C4 C9 125.5(7) . . ?
C3 C4 C5 115.6(7) . . ?
C9 C4 C5 118.9(8) . . ?
N2 C12 C11 120.9(7) . . ?
C9 C8 C7 122.0(7) . . ?
C28 C27 C26 119.6(9) . . ?
N1 C1 C2 121.7(8) . . ?
C30 C31 C26 117.9(10) . . ?
C8 C9 C4 121.2(7) . . ?
C11 C10 C7 120.7(7) . . ?
C3 C2 C1 119.3(8) . . ?
C28 C29 C30 118.9(12) . . ?
C27 C28 C29 122.4(12) . . ?
C2 C3 C4 121.7(7) . . ?
C31 C30 C29 120.4(11) . . ?

loop_
_geom_bond_atom_site_label_1
_geom_bond_atom_site_label_2
_geom_bond_distance
_geom_bond_site_symmetry_2
_geom_bond_publ_flag
Zn1 O2 1.997(4) . ?
Zn1 O3 2.001(4) 4_466 ?
Zn1 N1 2.110(5) . ?
Zn1 N2 2.110(5) . ?
Zn1 O4 2.398(4) 4_466 ?
Zn1 O1 2.459(4) . ?
Zn1 C25 2.523(5) 4_466 ?
Zn1 C13 2.551(5) . ?
Br1 C26 1.887(8) . ?
O3 C25 1.279(7) . ?
O1 C13 1.239(7) . ?
O2 C13 1.267(7) . ?
N2 C12 1.323(8) . ?
N2 C6 1.354(8) . ?
O4 C25 1.239(6) . ?
N1 C1 1.322(8) . ?
N1 C5 1.329(7) . ?
C21 C22 1.414(7) . ?
C21 C20 1.416(7) . ?
C21 C16 1.434(7) . ?
C16 C17 1.405(7) . ?
C16 C15 1.419(7) . ?
C18 C17 1.374(7) . ?
C18 C24 1.429(7) . ?
C6 C7 1.393(9) . ?
C6 C5 1.443(8) . ?
C20 C24 1.355(7) . ?
C24 C25 1.480(7) . ?
C14 C15 1.373(7) . ?
C14 C23 1.408(7) . ?
C14 C13 1.491(7) . ?
C22 C23 1.355(7) . ?
C5 C4 1.429(9) . ?
C7 C10 1.392(11) . ?
C7 C8 1.432(12) . ?
C11 C10 1.363(13) . ?
C11 C12 1.415(11) . ?
C26 C27 1.372(12) . ?
C26 C31 1.388(12) . ?
C4 C3 1.386(13) . ?
C4 C9 1.423(12) . ?
C8 C9 1.332(12) . ?
C27 C28 1.334(13) . ?
C1 C2 1.402(11) . ?
C31 C30 1.378(18) . ?
C2 C3 1.330(14) . ?
C29 C28 1.346(17) . ?
C29 C30 1.394(19) . ?
